data_7006313
loop_
_publ_author_name
'Zhao, Jin'
'Jain, Kavita R.'
'Herdtweck, Eberhardt'
'K\"uhn, Fritz E'

_publ_section_title
;
 Ansa-bridged eta5-cyclopentadienyl molybdenum and tungsten complexes:
 synthesis, structure and application in olefin epoxidation.
;
_journal_issue 47
_journal_name_full 'Dalton transactions (Cambridge, England : 2003)'
_journal_page_first 5567
_journal_page_last 5571
_journal_paper_doi 10.1039/b712673e
_journal_year 2007
_chemical_formula_moiety 'C12 H12 O3 W'
_chemical_formula_sum 'C12 H12 O3 W'
_chemical_formula_weight 388.06
_chemical_name_systematic ?
_space_group_IT_number 14
_symmetry_cell_setting monoclinic
_symmetry_Int_Tables_number 14
_symmetry_space_group_name_Hall '-P 2ybc'
_symmetry_space_group_name_H-M 'P 1 21/c 1'
_atom_sites_solution_hydrogens geom
_atom_sites_solution_primary direct
_atom_sites_solution_secondary difmap
_cell_angle_alpha 90
_cell_angle_beta 107.4344(5)
_cell_angle_gamma 90
_cell_formula_units_Z 4
_cell_length_a 11.2909(1)
_cell_length_b 8.1047(1)
_cell_length_c 12.9838(2)
_cell_measurement_reflns_used 13543
_cell_measurement_temperature 123(1)
_cell_measurement_theta_max 25.38
_cell_measurement_theta_min 1.89
_cell_volume 1133.56(2)
_computing_cell_refinement 'DENZO (Nonius, 2001b)'
_computing_data_collection 'Kappa-CCD Control Software (Nonius, 2001a)'
_computing_data_reduction 'DENZO (Nonius, 2001b)'
_computing_molecular_graphics 'PLATON (Spek, 2007)'
_computing_publication_material 'PLATON (Spek, 2007)'
_computing_structure_refinement 'SHELXL97 (Sheldrick, 1998)'
_computing_structure_solution 'SIR92 (Altomare, 1994)'
_diffrn_ambient_temperature 123(1)
_diffrn_detector ' CCD plate '
_diffrn_detector_area_resol_mean 18
_diffrn_measured_fraction_theta_full 0.999
_diffrn_measured_fraction_theta_max 0.999
_diffrn_measurement_device ' \k-geometry diffractometer '
_diffrn_measurement_device_type ' Nonius \k-CCD diffractometer'
_diffrn_measurement_method ' phi- and omega-rotation '
_diffrn_radiation_monochromator graphite
_diffrn_radiation_source 'NONIUS FR 591 rotating anode'
_diffrn_radiation_type 'Mo K\a'
_diffrn_radiation_wavelength 0.71073
_diffrn_reflns_av_R_equivalents 0.0500
_diffrn_reflns_av_sigmaI/netI 0.0176
_diffrn_reflns_limit_h_max 13
_diffrn_reflns_limit_h_min -13
_diffrn_reflns_limit_k_max 9
_diffrn_reflns_limit_k_min -9
_diffrn_reflns_limit_l_max 15
_diffrn_reflns_limit_l_min -15
_diffrn_reflns_number 23404
_diffrn_reflns_theta_full 25.38
_diffrn_reflns_theta_max 25.38
_diffrn_reflns_theta_min 1.89
_diffrn_standards_decay_% 0
_exptl_absorpt_coefficient_mu 10.178
_exptl_absorpt_correction_T_max 0.162
_exptl_absorpt_correction_T_min 0.049
_exptl_absorpt_correction_type refdelf
_exptl_absorpt_process_details '(applied during the scaling procedure; Nonius, 2001b)'
_exptl_crystal_colour yellow
_exptl_crystal_density_diffrn 2.274
_exptl_crystal_density_meas ?
_exptl_crystal_density_method none
_exptl_crystal_description fragment
_exptl_crystal_F_000 728
_exptl_crystal_size_max 0.24
_exptl_crystal_size_mid 0.20
_exptl_crystal_size_min 0.18
_refine_diff_density_max 1.118
_refine_diff_density_min -0.864
_refine_diff_density_rms 0.101
_refine_ls_extinction_coef 0.00440(13)
_refine_ls_extinction_expression Fc^*^=kFc[1+0.001xFc^2^\l^3^/sin(2\q)]^-1/4^
_refine_ls_extinction_method SHELXL
_refine_ls_goodness_of_fit_ref 1.162
_refine_ls_hydrogen_treatment constr
_refine_ls_matrix_type full
_refine_ls_number_parameters 146
_refine_ls_number_reflns 2081
_refine_ls_number_restraints 0
_refine_ls_restrained_S_all 1.162
_refine_ls_R_factor_all 0.0175
_refine_ls_R_factor_gt 0.0164
_refine_ls_shift/su_max 0.001
_refine_ls_shift/su_mean 0.000
_refine_ls_structure_factor_coef Fsqd
_refine_ls_weighting_details 'w=1/[\s^2^(Fo^2^)+(0.0091P)^2^+2.9712P] where P=(Fo^2^+2Fc^2^)/3'
_refine_ls_weighting_scheme sigma
_refine_ls_wR_factor_gt 0.0378
_refine_ls_wR_factor_ref 0.0382
_reflns_number_gt 1994
_reflns_number_total 2081
_reflns_threshold_expression I>2\s(I)
_cod_data_source_file b712673e.txt
_cod_data_source_block ZHAO-4470-123
_cod_depositor_comments
;
The following automatic conversions were performed:
'_symmetry_cell_setting' value 'Monoclinic' changed to 'monoclinic'
according to '/home/saulius/struct/CIF-dictionaries/cif_core.dic'
dictionary named 'cif_core.dic' version 2.4.1 from 2010-06-29.

Automatic conversion script
Id: cif_fix_enum 1527 2010-12-29 10:47:43Z saulius 

The following automatic conversions were performed:

'_exptl_crystal_density_meas' value 'none' was changed to '?' - the
value is perceived as not measured.

Automatic conversion script
Id: cif_fix_values 3008 2015-01-20 13:52:24Z robertas 
;
_cod_original_sg_symbol_H-M 'P 21/c'
_cod_database_code 7006313

loop_
_symmetry_equiv_pos_site_id
_symmetry_equiv_pos_as_xyz
1 x,y,z
2 -x,1/2+y,1/2-z
3 -x,-y,-z
4 x,1/2-y,1/2+z

loop_
_atom_site_aniso_label
_atom_site_aniso_U_11
_atom_site_aniso_U_22
_atom_site_aniso_U_33
_atom_site_aniso_U_23
_atom_site_aniso_U_13
_atom_site_aniso_U_12
W 0.0095(1) 0.0121(1) 0.0091(1) 0.0003(1) 0.0021(1) -0.0003(1)
O1 0.0172(14) 0.0305(15) 0.0142(13) 0.0009(9) 0.0085(11) -0.0036(10)
O2 0.0327(16) 0.0174(14) 0.0304(15) 0.0079(11) 0.0067(12) 0.0050(12)
O3 0.0125(14) 0.0370(16) 0.0321(15) 0.0039(12) 0.0005(12) -0.0037(12)
C1 0.0091(17) 0.0119(17) 0.0146(17) 0.0006(12) -0.0036(14) -0.0008(11)
C2 0.0176(19) 0.0185(19) 0.0179(18) -0.0024(14) 0.0064(15) -0.0032(14)
C3 0.0143(19) 0.0187(17) 0.0142(16) 0.0052(14) 0.0044(14) -0.0006(14)
C4 0.0148(18) 0.0155(17) 0.0149(17) -0.0038(13) 0.0027(14) -0.0015(13)
C5 0.0190(19) 0.0158(17) 0.0184(18) -0.0034(13) 0.0060(15) 0.0021(14)
C6 0.0198(19) 0.0150(17) 0.0234(18) -0.0009(14) 0.0061(15) 0.0030(14)
C7 0.0168(19) 0.0194(18) 0.0186(18) 0.0007(14) 0.0006(15) 0.0046(14)
C8 0.0130(17) 0.0200(18) 0.0075(15) 0.0008(12) -0.0022(13) 0.0023(13)
C9 0.0193(19) 0.0178(17) 0.0086(16) 0.0020(13) 0.0010(14) -0.0018(14)
C10 0.019(2) 0.0226(19) 0.0090(16) -0.0025(13) 0.0047(14) 0.0040(14)
C11 0.0203(19) 0.0168(17) 0.0109(16) -0.0025(13) -0.0017(14) 0.0008(14)
C12 0.0111(18) 0.0205(17) 0.0144(17) -0.0012(14) -0.0014(14) -0.0032(14)

loop_
_atom_site_label
_atom_site_type_symbol
_atom_site_thermal_displace_type
_atom_site_fract_x
_atom_site_fract_y
_atom_site_fract_z
_atom_site_occupancy
_atom_site_U_iso_or_equiv
_atom_site_calc_flag
_atom_site_refinement_flags
W W Uani 0.19859(1) 0.49025(1) 0.23498(1) 1.000 0.0104(1) . .
O1 O Uani 0.3237(2) 0.4993(3) 0.0500(2) 1.000 0.0198(8) . .
O2 O Uani 0.0932(3) 0.8257(3) 0.1235(2) 1.000 0.0274(9) . .
O3 O Uani -0.0805(2) 0.4165(3) 0.1181(2) 1.000 0.0286(9) . .
C1 C Uani 0.2766(3) 0.4985(4) 0.1171(3) 1.000 0.0134(10) . .
C2 C Uani 0.1338(3) 0.7058(4) 0.1655(3) 1.000 0.0178(11) . .
C3 C Uani 0.0217(3) 0.4450(4) 0.1606(3) 1.000 0.0157(10) . .
C4 C Uani 0.1863(3) 0.2250(4) 0.1620(3) 1.000 0.0155(10) . .
C5 C Uani 0.3086(3) 0.1320(4) 0.1835(3) 1.000 0.0177(10) . .
C6 C Uani 0.3681(3) 0.0829(4) 0.3012(3) 1.000 0.0195(10) . .
C7 C Uani 0.4314(3) 0.2254(4) 0.3744(3) 1.000 0.0193(11) . .
C8 C Uani 0.3467(3) 0.3642(4) 0.3814(2) 1.000 0.0147(10) . .
C9 C Uani 0.2271(3) 0.3539(4) 0.3977(3) 1.000 0.0159(10) . .
C10 C Uani 0.1866(4) 0.5150(4) 0.4112(3) 1.000 0.0168(11) . .
C11 C Uani 0.2786(3) 0.6271(4) 0.4007(3) 1.000 0.0174(10) . .
C12 C Uani 0.3775(3) 0.5344(4) 0.3836(3) 1.000 0.0165(10) . .
H41 H Uiso 0.12970 0.15860 0.19080 1.000 0.0190 calc R
H42 H Uiso 0.14800 0.23320 0.08290 1.000 0.0190 calc R
H51 H Uiso 0.36780 0.20190 0.16020 1.000 0.0210 calc R
H52 H Uiso 0.29400 0.03090 0.13860 1.000 0.0210 calc R
H61 H Uiso 0.43040 -0.00450 0.30430 1.000 0.0230 calc R
H62 H Uiso 0.30330 0.03550 0.32960 1.000 0.0230 calc R
H71 H Uiso 0.47050 0.18160 0.44800 1.000 0.0230 calc R
H72 H Uiso 0.49840 0.26960 0.34760 1.000 0.0230 calc R
H91 H Uiso 0.18240 0.25510 0.39910 1.000 0.0190 calc R
H101 H Uiso 0.11100 0.54320 0.42490 1.000 0.0200 calc R
H111 H Uiso 0.27470 0.74400 0.40450 1.000 0.0210 calc R
H121 H Uiso 0.45190 0.57870 0.37500 1.000 0.0200 calc R

loop_
_atom_type_symbol
_atom_type_description
_atom_type_scat_dispersion_real
_atom_type_scat_dispersion_imag
_atom_type_scat_source
W W -0.8490 6.8722 'International Tables Vol C Tables 4.2.6.8 and 6.1.1.4'
O O 0.0106 0.0060 'International Tables Vol C Tables 4.2.6.8 and 6.1.1.4'
H H 0.0000 0.0000 'International Tables Vol C Tables 4.2.6.8 and 6.1.1.4'
C C 0.0033 0.0016 'International Tables Vol C Tables 4.2.6.8 and 6.1.1.4'

loop_
_geom_angle_atom_site_label_1
_geom_angle_atom_site_label_2
_geom_angle_atom_site_label_3
_geom_angle
_geom_angle_site_symmetry_1
_geom_angle_site_symmetry_2
_geom_angle_site_symmetry_3
_geom_angle_publ_flag
C1 W C2 79.02(14) . . . yes
C1 W C3 104.29(15) . . . yes
C1 W C4 72.79(13) . . . yes
C1 W C8 105.40(13) . . . yes
C1 W C9 138.30(13) . . . yes
C1 W C10 157.06(15) . . . yes
C1 W C11 123.62(13) . . . yes
C1 W C12 98.99(14) . . . yes
C2 W C3 76.24(14) . . . yes
C2 W C4 130.62(14) . . . yes
C2 W C8 144.84(13) . . . yes
C2 W C9 139.34(13) . . . yes
C2 W C10 104.21(13) . . . yes
C2 W C11 89.37(13) . . . yes
C2 W C12 110.07(13) . . . yes
C3 W C4 72.69(13) . . . yes
C3 W C8 133.12(13) . . . yes
C3 W C9 101.59(14) . . . yes
C3 W C10 98.49(15) . . . yes
C3 W C11 126.23(14) . . . yes
C3 W C12 156.67(14) . . . yes
C4 W C8 82.52(12) . . . yes
C4 W C9 84.62(12) . . . yes
C4 W C10 117.48(12) . . . yes
C4 W C11 140.01(12) . . . yes
C4 W C12 113.73(12) . . . yes
C8 W C9 35.62(12) . . . yes
C8 W C10 58.89(13) . . . yes
C8 W C11 58.67(11) . . . yes
C8 W C12 35.03(11) . . . yes
C9 W C10 35.26(12) . . . yes
C9 W C11 58.67(12) . . . yes
C9 W C12 58.51(12) . . . yes
C10 W C11 35.18(13) . . . yes
C10 W C12 58.34(14) . . . yes
C11 W C12 35.00(12) . . . yes
W C1 O1 178.0(3) . . . yes
W C2 O2 177.5(3) . . . yes
W C3 O3 179.0(3) . . . yes
W C4 C5 116.1(2) . . . yes
C4 C5 C6 114.5(3) . . . no
C5 C6 C7 114.1(3) . . . no
C6 C7 C8 114.6(3) . . . no
W C8 C7 126.1(2) . . . yes
W C8 C9 70.81(19) . . . yes
W C8 C12 72.87(19) . . . yes
C7 C8 C9 127.9(3) . . . no
C7 C8 C12 125.0(3) . . . no
C9 C8 C12 106.9(3) . . . no
W C9 C8 73.56(18) . . . yes
W C9 C10 73.2(2) . . . yes
C8 C9 C10 108.6(3) . . . no
W C10 C9 71.6(2) . . . yes
W C10 C11 72.7(2) . . . yes
C9 C10 C11 107.9(4) . . . no
W C11 C10 72.1(2) . . . yes
W C11 C12 73.2(2) . . . yes
C10 C11 C12 108.1(3) . . . no
W C12 C8 72.10(18) . . . yes
W C12 C11 71.8(2) . . . yes
C8 C12 C11 108.6(3) . . . no
W C4 H41 108.00 . . . no
W C4 H42 108.00 . . . no
C5 C4 H41 108.00 . . . no
C5 C4 H42 108.00 . . . no
H41 C4 H42 107.00 . . . no
C4 C5 H51 109.00 . . . no
C4 C5 H52 109.00 . . . no
C6 C5 H51 109.00 . . . no
C6 C5 H52 109.00 . . . no
H51 C5 H52 108.00 . . . no
C5 C6 H61 109.00 . . . no
C5 C6 H62 109.00 . . . no
C7 C6 H61 109.00 . . . no
C7 C6 H62 109.00 . . . no
H61 C6 H62 108.00 . . . no
C6 C7 H71 109.00 . . . no
C6 C7 H72 109.00 . . . no
C8 C7 H71 109.00 . . . no
C8 C7 H72 109.00 . . . no
H71 C7 H72 108.00 . . . no
W C9 H91 119.00 . . . no
C8 C9 H91 126.00 . . . no
C10 C9 H91 126.00 . . . no
W C10 H101 121.00 . . . no
C9 C10 H101 126.00 . . . no
C11 C10 H101 126.00 . . . no
W C11 H111 120.00 . . . no
C10 C11 H111 126.00 . . . no
C12 C11 H111 126.00 . . . no
W C12 H121 122.00 . . . no
C8 C12 H121 126.00 . . . no
C11 C12 H121 126.00 . . . no

loop_
_geom_bond_atom_site_label_1
_geom_bond_atom_site_label_2
_geom_bond_distance
_geom_bond_site_symmetry_1
_geom_bond_site_symmetry_2
_geom_bond_publ_flag
W C1 1.983(4) . . yes
W C2 2.001(3) . . yes
W C3 1.975(4) . . yes
W C4 2.337(3) . . yes
W C8 2.356(3) . . yes
W C9 2.320(4) . . yes
W C10 2.341(4) . . yes
W C11 2.348(4) . . yes
W C12 2.366(4) . . yes
O1 C1 1.149(4) . . yes
O2 C2 1.141(4) . . yes
O3 C3 1.144(4) . . yes
C4 C5 1.524(5) . . no
C5 C6 1.526(5) . . no
C6 C7 1.530(5) . . no
C7 C8 1.497(5) . . no
C8 C9 1.431(5) . . no
C8 C12 1.421(5) . . no
C9 C10 1.412(5) . . no
C10 C11 1.417(5) . . no
C11 C12 1.418(5) . . no
C4 H41 0.9900 . . no
C4 H42 0.9900 . . no
C5 H51 0.9900 . . no
C5 H52 0.9900 . . no
C6 H61 0.9900 . . no
C6 H62 0.9900 . . no
C7 H71 0.9900 . . no
C7 H72 0.9900 . . no
C9 H91 0.9500 . . no
C10 H101 0.9500 . . no
C11 H111 0.9500 . . no
C12 H121 0.9500 . . no
